data_7705814
loop_
_publ_author_name
'Dermitzaki, Despina'
'Raptopoulou, Catherine P.'
'Psycharis, Vassilis'
'Escuer, Albert'
'Perlepes, Spyros P.'
'Mayans, Julia'
'Stamatatos, Theocharis C.'

_publ_section_title
;
 Further synthetic investigation of the general lanthanoid(iii)
 [Ln(iii)]/copper(ii)/pyridine-2,6-dimethanol/carboxylate reaction system:
 {CuLn} coordination clusters (Ln = Dy, Tb, Ho) and their yttrium(iii)
 analogue.
;
_journal_issue 1
_journal_name_full 'Dalton transactions (Cambridge, England : 2003)'
_journal_page_first 240
_journal_page_last 251
_journal_paper_doi 10.1039/d0dt03582c
_journal_volume 50
_journal_year 2021
_chemical_formula_moiety 'C~8~H~4~O~4~^2-^, 2(C~3~H~5~N~2~^+^)'
_chemical_formula_sum 'C14 H14 N4 O4'
_chemical_formula_weight 302.29
_chemical_melting_point 462.5(5)
_chemical_name_systematic bis(Imidazolium)
_space_group_crystal_system monoclinic
_space_group_IT_number 14
_space_group_name_Hall '-P 2yn'
_space_group_name_H-M_alt 'P 1 21/n 1'
_atom_sites_solution_hydrogens mixed
_atom_sites_solution_primary direct
_atom_sites_solution_secondary difmap
_audit_creation_method SHELXL-2018/3
_audit_update_record
;
2020-10-15 deposited with the CCDC.	2020-11-25 downloaded from the CCDC.
;
_cell_angle_alpha 90
_cell_angle_beta 114.017(8)
_cell_angle_gamma 90
_cell_formula_units_Z 2
_cell_length_a 9.6205(6)
_cell_length_b 8.0817(4)
_cell_length_c 9.8959(6)
_cell_measurement_reflns_used 3969
_cell_measurement_temperature 100.00(10)
_cell_measurement_theta_max 29.1320
_cell_measurement_theta_min 3.3660
_cell_volume 702.79(8)
_computing_cell_refinement 'CrysAlisPro 1.171.38.46 (Rigaku OD, 2015)'
_computing_data_collection 'CrysAlisPro 1.171.38.46 (Rigaku OD, 2015)'
_computing_data_reduction 'CrysAlisPro 1.171.38.46 (Rigaku OD, 2015)'
_computing_molecular_graphics 'ORTEP-3 for Windows (Farrugia 2012)'
_computing_publication_material
;
WINGX (Farrugia, 2012), OLEX2 (Dolomanov et al., 2009) and PLATON
(Spek 2009)
;
_computing_structure_refinement 'SHELXL-2018/3 (Sheldrick, 2018)'
_computing_structure_solution 'SHELXT (Sheldrick, 2015)'
_diffrn_ambient_temperature 100.00(10)
_diffrn_detector_area_resol_mean 10.3991
_diffrn_measured_fraction_theta_full 1.000
_diffrn_measured_fraction_theta_max 0.912
_diffrn_measurement_device_type 'SuperNova, Dual, Cu at zero, Atlas'
_diffrn_measurement_method '\w scans'
_diffrn_radiation_type MoK\a
_diffrn_radiation_wavelength 0.71073
_diffrn_reflns_av_R_equivalents 0.0306
_diffrn_reflns_av_unetI/netI 0.0212
_diffrn_reflns_Laue_measured_fraction_full 1.000
_diffrn_reflns_Laue_measured_fraction_max 0.912
_diffrn_reflns_limit_h_max 13
_diffrn_reflns_limit_h_min -12
_diffrn_reflns_limit_k_max 11
_diffrn_reflns_limit_k_min -10
_diffrn_reflns_limit_l_max 12
_diffrn_reflns_limit_l_min -13
_diffrn_reflns_number 9694
_diffrn_reflns_point_group_measured_fraction_full 1.000
_diffrn_reflns_point_group_measured_fraction_max 0.912
_diffrn_reflns_theta_full 25.242
_diffrn_reflns_theta_max 29.525
_diffrn_reflns_theta_min 2.490
_diffrn_source 'micro-focus sealed X-ray tube'
_exptl_absorpt_coefficient_mu 0.108
_exptl_absorpt_correction_T_max 1.00000
_exptl_absorpt_correction_T_min 0.69557
_exptl_absorpt_correction_type multi-scan
_exptl_absorpt_process_details
;
CrysAlisPro 1.171.38.46 (Rigaku Oxford Diffraction, 2015)
Empirical absorption correction using spherical harmonics,
 implemented in SCALE3 ABSPACK scaling algorithm.
;
_exptl_crystal_colour colourless
_exptl_crystal_density_diffrn 1.428
_exptl_crystal_description block
_exptl_crystal_F_000 316
_exptl_crystal_recrystallization_method 'Re-crystallisation from solvent: methanol'
_exptl_crystal_size_max 0.32
_exptl_crystal_size_mid 0.20
_exptl_crystal_size_min 0.07
_refine_diff_density_max 0.366
_refine_diff_density_min -0.232
_refine_diff_density_rms 0.048
_refine_ls_extinction_method none
_refine_ls_goodness_of_fit_ref 1.090
_refine_ls_hydrogen_treatment mixed
_refine_ls_matrix_type full
_refine_ls_number_parameters 108
_refine_ls_number_reflns 1798
_refine_ls_number_restraints 0
_refine_ls_restrained_S_all 1.090
_refine_ls_R_factor_all 0.0448
_refine_ls_R_factor_gt 0.0373
_refine_ls_shift/su_max 0.000
_refine_ls_shift/su_mean 0.000
_refine_ls_structure_factor_coef Fsqd
_refine_ls_weighting_details 'w=1/[\s^2^(Fo^2^)+(0.0348P)^2^+0.3854P] where P=(Fo^2^+2Fc^2^)/3'
_refine_ls_weighting_scheme calc
_refine_ls_wR_factor_gt 0.0886
_refine_ls_wR_factor_ref 0.0942
_reflns_Friedel_coverage 0.000
_reflns_number_gt 1567
_reflns_number_total 1798
_reflns_threshold_expression 'I > 2\s(I)'
_cod_data_source_file d0dt03582c2.cif
_cod_data_source_block shelx
_cod_depositor_comments
;
The following automatic conversions were performed:

data item '_chemical_melting_point' value '462-463 K' was changed to
'462.5(5)' -- the average value was taken and precision was
estimated.

Automatic conversion script
Id: cif_fix_values 7556 2019-12-06 15:28:31Z antanas 

 Adding full bibliography for 7705813--7705815.cif.
;
_cod_original_cell_volume 702.80(8)
_cod_original_sg_symbol_H-M 'P 21/n'
_cod_database_code 7705814
_shelx_shelxl_version_number 2018/3
_shelx_space_group_comment
;
The symmetry employed for this shelxl refinement is uniquely defined
by the following loop, which should always be used as a source of
symmetry information in preference to the above space-group names.
They are only intended as comments.
;

loop_
_space_group_symop_operation_xyz
'x, y, z'
'-x+1/2, y+1/2, -z+1/2'
'-x, -y, -z'
'x-1/2, -y-1/2, z-1/2'

loop_
_atom_site_label
_atom_site_type_symbol
_atom_site_fract_x
_atom_site_fract_y
_atom_site_fract_z
_atom_site_U_iso_or_equiv
_atom_site_adp_type
_atom_site_occupancy
_atom_site_site_symmetry_order
_atom_site_calc_flag
_atom_site_refinement_flags_posn
_atom_site_refinement_flags_adp
_atom_site_refinement_flags_occupancy
_atom_site_disorder_assembly
_atom_site_disorder_group
O1A O 0.47294(10) 0.66836(12) 0.64654(9) 0.0209(2) Uani 1 1 d . . . . .
O2A O 0.27307(10) 0.50168(11) 0.60035(9) 0.0179(2) Uani 1 1 d . . . . .
C1A C 0.39388(13) 0.57107(14) 0.68505(12) 0.0141(2) Uani 1 1 d . . . . .
C2A C 0.44894(13) 0.53474(14) 0.84879(12) 0.0134(2) Uani 1 1 d . . . . .
C3A C 0.39110(13) 0.39977(14) 0.89659(12) 0.0144(2) Uani 1 1 d . . . . .
H3A H 0.316499 0.331009 0.826158 0.017 Uiso 1 1 calc R U . . .
C4A C 0.44174(13) 0.36480(15) 1.04675(12) 0.0146(2) Uani 1 1 d . . . . .
H4A H 0.401785 0.272236 1.078299 0.017 Uiso 1 1 calc R U . . .
N1B N 0.44190(12) 0.80878(14) 0.39540(11) 0.0181(2) Uani 1 1 d . . . . .
H1B H 0.439(2) 0.753(2) 0.477(2) 0.038(5) Uiso 1 1 d . . . . .
N2B N 0.37067(12) 0.92591(13) 0.18156(11) 0.0168(2) Uani 1 1 d . . . . .
H2B H 0.3061(19) 0.962(2) 0.087(2) 0.033(4) Uiso 1 1 d . . . . .
C1B C 0.32224(14) 0.84602(16) 0.27189(13) 0.0185(3) Uani 1 1 d . . . . .
H1BA H 0.219318 0.820006 0.251446 0.022 Uiso 1 1 calc R U . . .
C2B C 0.52603(13) 0.93989(15) 0.24920(13) 0.0172(2) Uani 1 1 d . . . . .
H2BA H 0.590135 0.991009 0.209507 0.021 Uiso 1 1 calc R U . . .
C3B C 0.57056(14) 0.86679(16) 0.38354(13) 0.0177(3) Uani 1 1 d . . . . .
H3B H 0.671972 0.857437 0.456034 0.021 Uiso 1 1 calc R U . . .

loop_
_atom_site_aniso_label
_atom_site_aniso_U_11
_atom_site_aniso_U_22
_atom_site_aniso_U_33
_atom_site_aniso_U_23
_atom_site_aniso_U_13
_atom_site_aniso_U_12
O1A 0.0207(4) 0.0289(5) 0.0122(4) 0.0056(3) 0.0058(3) -0.0021(4)
O2A 0.0177(4) 0.0238(5) 0.0097(4) -0.0019(3) 0.0030(3) -0.0006(3)
C1A 0.0155(5) 0.0162(5) 0.0106(5) 0.0004(4) 0.0054(4) 0.0042(4)
C2A 0.0144(5) 0.0161(5) 0.0096(5) 0.0003(4) 0.0048(4) 0.0026(4)
C3A 0.0148(5) 0.0161(5) 0.0110(5) -0.0019(4) 0.0038(4) -0.0007(4)
C4A 0.0162(5) 0.0150(5) 0.0131(5) 0.0010(4) 0.0066(4) -0.0011(4)
N1B 0.0193(5) 0.0235(5) 0.0111(5) 0.0035(4) 0.0057(4) 0.0004(4)
N2B 0.0185(5) 0.0199(5) 0.0110(5) 0.0019(4) 0.0052(4) 0.0009(4)
C1B 0.0184(6) 0.0244(6) 0.0124(5) 0.0015(5) 0.0060(5) -0.0003(5)
C2B 0.0173(6) 0.0192(6) 0.0153(6) 0.0009(4) 0.0069(5) 0.0005(4)
C3B 0.0168(5) 0.0203(6) 0.0149(6) 0.0010(4) 0.0051(4) 0.0014(5)

loop_
_atom_type_symbol
_atom_type_description
_atom_type_scat_dispersion_real
_atom_type_scat_dispersion_imag
_atom_type_scat_source
C C 0.0033 0.0016 'International Tables Vol C Tables 4.2.6.8 and 6.1.1.4'
H H 0.0000 0.0000 'International Tables Vol C Tables 4.2.6.8 and 6.1.1.4'
N N 0.0061 0.0033 'International Tables Vol C Tables 4.2.6.8 and 6.1.1.4'
O O 0.0106 0.0060 'International Tables Vol C Tables 4.2.6.8 and 6.1.1.4'

loop_
_geom_angle_atom_site_label_1
_geom_angle_atom_site_label_2
_geom_angle_atom_site_label_3
_geom_angle
_geom_angle_site_symmetry_1
_geom_angle_site_symmetry_3
_geom_angle_publ_flag
O2A C1A O1A 125.99(10) . . ?
O2A C1A C2A 116.97(10) . . ?
O1A C1A C2A 117.04(10) . . ?
C3A C2A C4A 119.28(10) . 3_667 ?
C3A C2A C1A 120.09(10) . . ?
C4A C2A C1A 120.63(10) 3_667 . ?
C4A C3A C2A 120.50(10) . . ?
C4A C3A H3A 119.8 . . ?
C2A C3A H3A 119.8 . . ?
C3A C4A C2A 120.23(11) . 3_667 ?
C3A C4A H4A 119.9 . . ?
C2A C4A H4A 119.9 3_667 . ?
C1B N1B C3B 108.54(10) . . ?
C1B N1B H1B 125.8(11) . . ?
C3B N1B H1B 125.7(11) . . ?
C1B N2B C2B 108.79(10) . . ?
C1B N2B H2B 123.7(11) . . ?
C2B N2B H2B 127.5(11) . . ?
N1B C1B N2B 108.58(11) . . ?
N1B C1B H1BA 125.7 . . ?
N2B C1B H1BA 125.7 . . ?
C3B C2B N2B 106.83(11) . . ?
C3B C2B H2BA 126.6 . . ?
N2B C2B H2BA 126.6 . . ?
C2B C3B N1B 107.27(11) . . ?
C2B C3B H3B 126.4 . . ?
N1B C3B H3B 126.4 . . ?

loop_
_geom_bond_atom_site_label_1
_geom_bond_atom_site_label_2
_geom_bond_distance
_geom_bond_site_symmetry_2
_geom_bond_publ_flag
O1A C1A 1.2562(15) . ?
O2A C1A 1.2549(14) . ?
C1A C2A 1.5145(15) . ?
C2A C3A 1.3919(16) . ?
C2A C4A 1.3960(16) 3_667 ?
C3A C4A 1.3914(16) . ?
C3A H3A 0.9500 . ?
C4A H4A 0.9500 . ?
N1B C1B 1.3283(16) . ?
N1B C3B 1.3726(16) . ?
N1B H1B 0.938(19) . ?
N2B C1B 1.3311(16) . ?
N2B C2B 1.3713(16) . ?
N2B H2B 0.938(18) . ?
C1B H1BA 0.9500 . ?
C2B C3B 1.3551(17) . ?
C2B H2BA 0.9500 . ?
C3B H3B 0.9500 . ?

loop_
_geom_torsion_atom_site_label_1
_geom_torsion_atom_site_label_2
_geom_torsion_atom_site_label_3
_geom_torsion_atom_site_label_4
_geom_torsion
_geom_torsion_site_symmetry_1
_geom_torsion_site_symmetry_2
_geom_torsion_site_symmetry_3
_geom_torsion_site_symmetry_4
_geom_torsion_publ_flag
O2A C1A C2A C3A 16.27(16) . . . . ?
O1A C1A C2A C3A -164.02(11) . . . . ?
O2A C1A C2A C4A -164.00(11) . . . 3_667 ?
O1A C1A C2A C4A 15.72(16) . . . 3_667 ?
C4A C2A C3A C4A -0.16(19) 3_667 . . . ?
C1A C2A C3A C4A 179.58(10) . . . . ?
C2A C3A C4A C2A 0.16(19) . . . 3_667 ?
C3B N1B C1B N2B 0.05(15) . . . . ?
C2B N2B C1B N1B 0.12(14) . . . . ?
C1B N2B C2B C3B -0.25(14) . . . . ?
N2B C2B C3B N1B 0.28(14) . . . . ?
C1B N1B C3B C2B -0.21(14) . . . . ?
